data_7215524
loop_
_publ_author_name
'Chen, Zilu'
'Su, Yan'
'Xiong, Wei'
'Wang, Lixia'
'Liang, Fupei'
'Shao, Min'

_publ_section_title
;
 Controlling the dimensionalities and structures of homochiral Zn(ii) and
 Cd(ii) compounds of N-(p-tosyl)-S-carboxymethyl-l-cysteine via tuning the
 connecting modes of metal ions and chiral linkers by different kinds of
 ancillary ligands
;
_journal_coden_ASTM CRECF4
_journal_issue 2
_journal_name_full CrystEngComm
_journal_page_first 318
_journal_page_last 328
_journal_paper_doi 10.1039/b812807c
_journal_volume 11
_journal_year 2009
_chemical_absolute_configuration rmad
_chemical_formula_moiety 'C44 H46 N6 O14 S4 Zn2, 2(H2 O)'
_chemical_formula_sum 'C44 H50 N6 O16 S4 Zn2'
_chemical_formula_weight 1177.88
_space_group_IT_number 5
_symmetry_cell_setting monoclinic
_symmetry_space_group_name_Hall 'C 2y'
_symmetry_space_group_name_H-M 'C 1 2 1'
_atom_sites_solution_hydrogens geom
_atom_sites_solution_primary direct
_atom_sites_solution_secondary difmap
_audit_creation_method SHELXL-97
_cell_angle_alpha 90.00
_cell_angle_beta 120.680(2)
_cell_angle_gamma 90.00
_cell_formula_units_Z 2
_cell_length_a 26.545(4)
_cell_length_b 6.8628(10)
_cell_length_c 17.018(3)
_cell_measurement_reflns_used 1851
_cell_measurement_temperature 296(2)
_cell_measurement_theta_max 25.22
_cell_measurement_theta_min 2.42
_cell_volume 2666.3(7)
_computing_cell_refinement 'Bruker SMART'
_computing_data_collection 'Bruker SMART'
_computing_data_reduction 'Bruker SAINT'
_computing_molecular_graphics 'Bruker SHELXTL'
_computing_publication_material 'Bruker SHELXTL'
_computing_structure_refinement 'SHELXL-97 (Sheldrick, 1997)'
_computing_structure_solution 'SHELXS-97 (Sheldrick, 1990)'
_diffrn_ambient_temperature 296(2)
_diffrn_measured_fraction_theta_full 0.995
_diffrn_measured_fraction_theta_max 0.995
_diffrn_measurement_device_type 'CCD area detector'
_diffrn_measurement_method 'phi and omega scans'
_diffrn_radiation_monochromator graphite
_diffrn_radiation_source 'fine-focus sealed tube'
_diffrn_radiation_type MoK\a
_diffrn_radiation_wavelength 0.71073
_diffrn_reflns_av_R_equivalents 0.0347
_diffrn_reflns_av_sigmaI/netI 0.0808
_diffrn_reflns_limit_h_max 24
_diffrn_reflns_limit_h_min -31
_diffrn_reflns_limit_k_max 7
_diffrn_reflns_limit_k_min -8
_diffrn_reflns_limit_l_max 20
_diffrn_reflns_limit_l_min -17
_diffrn_reflns_number 6899
_diffrn_reflns_theta_full 25.04
_diffrn_reflns_theta_max 25.04
_diffrn_reflns_theta_min 2.42
_exptl_absorpt_coefficient_mu 1.127
_exptl_absorpt_correction_T_max 0.8957
_exptl_absorpt_correction_T_min 0.7286
_exptl_absorpt_correction_type multi-scan
_exptl_absorpt_process_details 'SADABS (Bruker, 1998)'
_exptl_crystal_colour colourless
_exptl_crystal_density_diffrn 1.467
_exptl_crystal_density_method 'not measured'
_exptl_crystal_description block
_exptl_crystal_F_000 1216
_exptl_crystal_size_max 0.30
_exptl_crystal_size_mid 0.10
_exptl_crystal_size_min 0.10
_refine_diff_density_max 1.270
_refine_diff_density_min -0.297
_refine_diff_density_rms 0.081
_refine_ls_abs_structure_details 'Flack H D (1983), Acta Cryst. A39, 876-881'
_refine_ls_abs_structure_Flack 0.01(2)
_refine_ls_extinction_method none
_refine_ls_goodness_of_fit_ref 1.008
_refine_ls_hydrogen_treatment constr
_refine_ls_matrix_type full
_refine_ls_number_parameters 367
_refine_ls_number_reflns 4488
_refine_ls_number_restraints 1
_refine_ls_restrained_S_all 1.008
_refine_ls_R_factor_all 0.0785
_refine_ls_R_factor_gt 0.0546
_refine_ls_shift/su_max 0.005
_refine_ls_shift/su_mean 0.000
_refine_ls_structure_factor_coef Fsqd
_refine_ls_weighting_details 'calc w=1/[\s^2^(Fo^2^)+(0.0766P)^2^+0.0000P] where P=(Fo^2^+2Fc^2^)/3'
_refine_ls_weighting_scheme calc
_refine_ls_wR_factor_gt 0.1316
_refine_ls_wR_factor_ref 0.1495
_reflns_number_gt 3250
_reflns_number_total 4488
_reflns_threshold_expression >2sigma(I)
_cod_duplicate_entry 7200310
_cod_data_source_file b812807c.txt
_cod_data_source_block 080318a
_cod_depositor_comments
;
The following automatic conversions were performed:

'_symmetry_cell_setting' value 'Monoclinic' changed to 'monoclinic'
according to
/usr/data/users/saulius/automatic-downloads/retrospective/RSC/lib/dictionaries/cif_core.dic
dictionary named 'cif_core.dic' version 2.4.2 from 2011-04-26.

Automatic conversion script
Id: cif_fix_values 2281 2013-09-26 08:29:07Z andrius 

 Updated bibliographic information.

 Antanas Vaitkus,
 2019-09-18

 Marked entry as a duplicate of entry 7200310.

 Antanas Vaitkus,
 2019-09-18
;
_cod_original_sg_symbol_H-M C2
_cod_database_code 7215524

loop_
_symmetry_equiv_pos_as_xyz
'x, y, z'
'-x, y, -z'
'x+1/2, y+1/2, z'
'-x+1/2, y+1/2, -z'

loop_
_atom_site_label
_atom_site_type_symbol
_atom_site_fract_x
_atom_site_fract_y
_atom_site_fract_z
_atom_site_U_iso_or_equiv
_atom_site_adp_type
_atom_site_occupancy
_atom_site_symmetry_multiplicity
_atom_site_calc_flag
_atom_site_refinement_flags
_atom_site_disorder_assembly
_atom_site_disorder_group
Zn1 Zn 0.65450(3) 0.63715(13) 0.76920(4) 0.0483(2) Uani 1 1 d . . .
S1 S 0.52646(7) 1.1223(4) 0.20499(10) 0.0618(5) Uani 1 1 d . . .
S2 S 0.59319(7) 1.0601(3) 0.49345(11) 0.0517(5) Uani 1 1 d . . .
C1 C 0.6235(4) 0.6127(17) 0.9235(6) 0.082(3) Uani 1 1 d . . .
H1 H 0.5847 0.6041 0.8764 0.098 Uiso 1 1 calc R . .
C2 C 0.6365(6) 0.625(2) 1.0131(8) 0.114(4) Uani 1 1 d . . .
H2 H 0.6063 0.6300 1.0258 0.136 Uiso 1 1 calc R . .
C3 C 0.6941(6) 0.629(2) 1.0836(7) 0.103(3) Uani 1 1 d . . .
H3 H 0.7029 0.6283 1.1439 0.124 Uiso 1 1 calc R . .
C4 C 0.7385(4) 0.6348(16) 1.0641(4) 0.074(2) Uani 1 1 d . . .
H4 H 0.7774 0.6456 1.1104 0.088 Uiso 1 1 calc R . .
C5 C 0.7233(3) 0.6240(13) 0.9734(4) 0.0557(18) Uani 1 1 d . . .
C6 C 0.7670(3) 0.6328(14) 0.9453(3) 0.0507(15) Uani 1 1 d . . .
C7 C 0.8277(3) 0.6204(15) 1.0045(4) 0.074(2) Uani 1 1 d . . .
H7 H 0.8426 0.6045 1.0668 0.088 Uiso 1 1 calc R . .
C8 C 0.8654(3) 0.631(2) 0.9725(5) 0.080(2) Uani 1 1 d . . .
H8 H 0.9058 0.6243 1.0117 0.096 Uiso 1 1 calc R . .
C9 C 0.8415(3) 0.6529(17) 0.8809(5) 0.077(2) Uani 1 1 d . . .
H9 H 0.8660 0.6646 0.8569 0.092 Uiso 1 1 calc R . .
C10 C 0.7828(3) 0.6577(16) 0.8242(4) 0.066(2) Uani 1 1 d . . .
H10 H 0.7679 0.6676 0.7617 0.079 Uiso 1 1 calc R . .
C111 C 0.7772(11) 0.839(8) 0.431(3) 0.20(3) Uani 0.51(3) 1 d P A 1
H11A H 0.7759 0.7001 0.4347 0.304 Uiso 0.51(3) 1 calc PR A 1
H11B H 0.7968 0.8934 0.4917 0.304 Uiso 0.51(3) 1 calc PR A 1
H11C H 0.7981 0.8746 0.4010 0.304 Uiso 0.51(3) 1 calc PR A 1
C121 C 0.7177(10) 0.916(7) 0.380(3) 0.16(2) Uani 0.51(3) 1 d PG A 1
C131 C 0.6750(16) 0.784(5) 0.322(3) 0.18(3) Uani 0.51(3) 1 d PG A 1
H131 H 0.6852 0.6561 0.3187 0.211 Uiso 0.51(3) 1 calc PR A 1
C141 C 0.6172(15) 0.845(4) 0.268(3) 0.18(2) Uani 0.51(3) 1 d PG A 1
H141 H 0.5886 0.7569 0.2292 0.212 Uiso 0.51(3) 1 calc PR A 1
C151 C 0.6020(8) 1.037(4) 0.2726(15) 0.14(2) Uani 0.51(3) 1 d PG A 1
C161 C 0.6447(6) 1.168(5) 0.3307(14) 0.129(14) Uani 0.51(3) 1 d PG A 1
H161 H 0.6346 1.2965 0.3337 0.154 Uiso 0.51(3) 1 calc PR A 1
C171 C 0.7026(5) 1.108(6) 0.384(2) 0.142(17) Uani 0.51(3) 1 d PG A 1
H171 H 0.7311 1.1957 0.4231 0.170 Uiso 0.51(3) 1 calc PR A 1
C112 C 0.7607(12) 0.703(6) 0.3675(18) 0.131(16) Uani 0.49(3) 1 d P A 2
H11D H 0.7619 0.5847 0.3986 0.197 Uiso 0.49(3) 1 calc PR A 2
H11E H 0.7920 0.7871 0.4087 0.197 Uiso 0.49(3) 1 calc PR A 2
H11F H 0.7649 0.6729 0.3161 0.197 Uiso 0.49(3) 1 calc PR A 2
C122 C 0.7025(5) 0.804(4) 0.3347(12) 0.067(8) Uani 0.49(3) 1 d PG A 2
C132 C 0.6513(7) 0.713(2) 0.2699(13) 0.103(11) Uani 0.49(3) 1 d PG A 2
H132 H 0.6525 0.5856 0.2521 0.124 Uiso 0.49(3) 1 calc PR A 2
C142 C 0.5981(5) 0.811(2) 0.2319(11) 0.044(5) Uani 0.49(3) 1 d PG A 2
H142 H 0.5638 0.7495 0.1886 0.053 Uiso 0.49(3) 1 calc PR A 2
C152 C 0.5962(5) 1.001(2) 0.2586(10) 0.049(8) Uani 0.49(3) 1 d PG A 2
C162 C 0.6475(7) 1.093(2) 0.3233(12) 0.123(17) Uani 0.49(3) 1 d PG A 2
H162 H 0.6462 1.2198 0.3411 0.147 Uiso 0.49(3) 1 calc PR A 2
C172 C 0.7006(5) 0.994(4) 0.3614(12) 0.072(10) Uani 0.49(3) 1 d PG A 2
H172 H 0.7349 1.0558 0.4047 0.087 Uiso 0.49(3) 1 calc PR A 2
C18 C 0.4979(3) 0.9722(9) 0.3185(4) 0.0382(15) Uani 1 1 d . . .
H18 H 0.5209 0.8652 0.3143 0.046 Uiso 1 1 calc R A .
C19 C 0.4327(3) 0.9079(11) 0.2692(4) 0.0430(16) Uani 1 1 d . A .
C20 C 0.5177(3) 1.0020(11) 0.4189(4) 0.0434(17) Uani 1 1 d . A .
H20A H 0.5091 0.8841 0.4413 0.052 Uiso 1 1 calc R . .
H20B H 0.4944 1.1059 0.4230 0.052 Uiso 1 1 calc R . .
C21 C 0.6281(3) 0.8250(11) 0.5094(4) 0.0529(18) Uani 1 1 d . . .
H21A H 0.6089 0.7551 0.4518 0.063 Uiso 1 1 calc R . .
H21B H 0.6686 0.8447 0.5267 0.063 Uiso 1 1 calc R . .
C22 C 0.6260(3) 0.7016(11) 0.5814(5) 0.054(2) Uani 1 1 d . . .
N1 N 0.6667(3) 0.6134(11) 0.9040(4) 0.0614(17) Uani 1 1 d . . .
N2 N 0.7449(2) 0.6488(12) 0.8549(3) 0.0487(13) Uani 1 1 d . . .
N3 N 0.50771(19) 1.1441(11) 0.2790(3) 0.0455(12) Uani 1 1 d . A .
H3A H 0.5033 1.2580 0.2958 0.055 Uiso 1 1 calc R . .
O1 O 0.6616(2) 0.7447(8) 0.6638(3) 0.0606(14) Uani 1 1 d . . .
O2 O 0.5906(2) 0.5643(9) 0.5575(3) 0.0781(18) Uani 1 1 d . . .
O3 O 0.5312(3) 1.3115(11) 0.1754(4) 0.102(2) Uani 1 1 d . A .
O4 O 0.4877(2) 0.9838(11) 0.1384(3) 0.086(2) Uani 1 1 d . A .
O5 O 0.42621(19) 0.7284(7) 0.2780(3) 0.0553(12) Uani 1 1 d . . .
O6 O 0.39318(18) 1.0275(7) 0.2302(3) 0.0518(12) Uani 1 1 d . . .
O1W O 0.6363(2) 0.3619(7) 0.7171(3) 0.0633(15) Uani 1 1 d . . .
H101 H 0.6188 0.2978 0.7390 0.095 Uiso 1 1 d R . .
H102 H 0.6157 0.3666 0.6595 0.095 Uiso 1 1 d R . .
O2W O 0.5219(3) 0.4786(8) 0.3756(4) 0.098(2) Uani 1 1 d . . .
H201 H 0.4864 0.5150 0.3431 0.147 Uiso 1 1 d R . .
H202 H 0.5350 0.5012 0.4320 0.147 Uiso 1 1 d R . .

loop_
_atom_site_aniso_label
_atom_site_aniso_U_11
_atom_site_aniso_U_22
_atom_site_aniso_U_33
_atom_site_aniso_U_23
_atom_site_aniso_U_13
_atom_site_aniso_U_12
Zn1 0.0434(4) 0.0428(4) 0.0402(4) 0.0073(4) 0.0079(3) 0.0038(4)
S1 0.0546(10) 0.0875(15) 0.0390(8) 0.0186(12) 0.0208(7) 0.0124(13)
S2 0.0408(9) 0.0540(11) 0.0367(8) 0.0080(7) 0.0027(7) -0.0077(8)
C1 0.095(6) 0.084(7) 0.086(6) 0.038(6) 0.061(5) 0.033(6)
C2 0.148(10) 0.107(8) 0.138(9) 0.053(10) 0.111(9) 0.036(10)
C3 0.182(11) 0.070(6) 0.103(7) 0.020(8) 0.107(8) 0.032(10)
C4 0.119(6) 0.049(4) 0.047(4) 0.001(5) 0.038(4) -0.007(6)
C5 0.086(5) 0.036(4) 0.034(3) 0.007(4) 0.023(3) 0.019(5)
C6 0.062(4) 0.040(3) 0.028(3) -0.005(4) 0.007(3) 0.002(5)
C7 0.082(5) 0.048(5) 0.037(3) -0.006(4) -0.008(4) 0.000(5)
C8 0.045(4) 0.110(7) 0.062(5) 0.005(7) 0.010(4) 0.019(6)
C9 0.047(4) 0.095(7) 0.073(5) -0.005(6) 0.020(4) 0.006(5)
C10 0.053(4) 0.093(7) 0.035(3) -0.008(5) 0.010(3) 0.010(5)
C111 0.050(15) 0.36(7) 0.17(4) 0.17(5) 0.04(2) 0.07(3)
C121 0.19(5) 0.14(4) 0.24(5) 0.09(4) 0.17(5) 0.03(3)
C131 0.08(3) 0.22(4) 0.28(6) 0.19(4) 0.13(4) 0.08(3)
C141 0.17(4) 0.26(6) 0.10(3) 0.06(3) 0.07(3) -0.06(4)
C151 0.21(5) 0.12(3) 0.21(4) 0.10(3) 0.19(4) 0.08(3)
C161 0.008(8) 0.28(4) 0.067(14) 0.027(19) -0.004(8) 0.007(15)
C171 0.057(14) 0.25(5) 0.11(2) 0.03(3) 0.036(13) -0.02(2)
C112 0.084(17) 0.25(5) 0.053(13) 0.038(19) 0.029(12) 0.08(2)
C122 0.044(14) 0.12(2) 0.051(12) 0.008(12) 0.035(10) 0.001(13)
C132 0.07(2) 0.101(19) 0.14(2) 0.031(16) 0.056(18) 0.044(15)
C142 0.020(8) 0.048(10) 0.055(11) 0.013(8) 0.013(7) 0.017(6)
C152 0.012(9) 0.11(2) 0.010(7) 0.008(10) -0.002(6) -0.012(11)
C162 0.22(5) 0.08(2) 0.14(3) -0.011(18) 0.15(4) -0.05(2)
C172 0.020(10) 0.14(3) 0.046(11) 0.008(14) 0.008(8) 0.004(12)
C18 0.038(3) 0.037(3) 0.031(3) 0.006(3) 0.011(3) 0.005(3)
C19 0.037(4) 0.057(5) 0.023(3) -0.006(3) 0.007(3) 0.003(3)
C20 0.041(4) 0.053(4) 0.025(3) 0.004(3) 0.009(3) -0.003(3)
C21 0.046(4) 0.063(5) 0.041(3) 0.010(3) 0.016(3) -0.001(4)
C22 0.044(4) 0.054(5) 0.045(4) 0.010(3) 0.008(3) 0.006(4)
N1 0.076(4) 0.049(4) 0.060(3) 0.022(4) 0.035(3) 0.027(4)
N2 0.049(3) 0.051(3) 0.030(2) -0.001(3) 0.008(2) 0.005(3)
N3 0.056(3) 0.044(3) 0.038(2) 0.009(3) 0.025(2) 0.007(3)
O1 0.050(3) 0.069(3) 0.035(2) 0.010(2) 0.002(2) -0.007(3)
O2 0.090(4) 0.070(4) 0.043(3) 0.006(3) 0.012(3) -0.027(4)
O3 0.122(6) 0.097(5) 0.088(4) 0.057(4) 0.055(4) 0.015(4)
O4 0.065(4) 0.127(6) 0.043(3) -0.015(3) 0.012(3) 0.022(4)
O5 0.044(3) 0.033(3) 0.062(3) -0.001(2) 0.008(2) -0.005(2)
O6 0.040(3) 0.055(3) 0.040(2) -0.001(2) 0.006(2) 0.015(2)
O1W 0.073(4) 0.051(3) 0.043(3) 0.003(2) 0.014(2) -0.013(3)
O2W 0.102(5) 0.050(4) 0.075(4) -0.014(3) -0.003(3) 0.023(3)

loop_
_atom_type_symbol
_atom_type_description
_atom_type_scat_dispersion_real
_atom_type_scat_dispersion_imag
_atom_type_scat_source
C C 0.0033 0.0016 'International Tables Vol C Tables 4.2.6.8 and 6.1.1.4'
H H 0.0000 0.0000 'International Tables Vol C Tables 4.2.6.8 and 6.1.1.4'
N N 0.0061 0.0033 'International Tables Vol C Tables 4.2.6.8 and 6.1.1.4'
O O 0.0106 0.0060 'International Tables Vol C Tables 4.2.6.8 and 6.1.1.4'
S S 0.1246 0.1234 'International Tables Vol C Tables 4.2.6.8 and 6.1.1.4'
Zn Zn 0.2839 1.4301 'International Tables Vol C Tables 4.2.6.8 and 6.1.1.4'

loop_
_geom_angle_atom_site_label_1
_geom_angle_atom_site_label_2
_geom_angle_atom_site_label_3
_geom_angle
_geom_angle_site_symmetry_1
_geom_angle_site_symmetry_3
O5 Zn1 O1 95.5(2) 2_656 .
O5 Zn1 O1W 98.6(2) 2_656 .
O1 Zn1 O1W 93.5(2) . .
O5 Zn1 N2 154.3(2) 2_656 .
O1 Zn1 N2 90.7(2) . .
O1W Zn1 N2 105.9(3) . .
O5 Zn1 N1 90.0(2) 2_656 .
O1 Zn1 N1 159.3(2) . .
O1W Zn1 N1 105.5(2) . .
N2 Zn1 N1 76.3(2) . .
O3 S1 O4 118.9(4) . .
O3 S1 N3 108.4(5) . .
O4 S1 N3 107.6(4) . .
O3 S1 C152 110.4(7) . .
O4 S1 C152 103.4(5) . .
N3 S1 C152 107.6(6) . .
O3 S1 C151 104.5(9) . .
O4 S1 C151 113.5(10) . .
N3 S1 C151 102.7(8) . .
C152 S1 C151 10.1(10) . .
C20 S2 C21 102.1(3) . .
N1 C1 C2 120.5(9) . .
N1 C1 H1 119.8 . .
C2 C1 H1 119.8 . .
C3 C2 C1 120.0(9) . .
C3 C2 H2 120.0 . .
C1 C2 H2 120.0 . .
C4 C3 C2 119.7(9) . .
C4 C3 H3 120.1 . .
C2 C3 H3 120.1 . .
C3 C4 C5 117.9(8) . .
C3 C4 H4 121.0 . .
C5 C4 H4 121.0 . .
N1 C5 C4 122.5(7) . .
N1 C5 C6 115.3(5) . .
C4 C5 C6 122.2(6) . .
N2 C6 C7 119.9(6) . .
N2 C6 C5 115.0(5) . .
C7 C6 C5 125.2(6) . .
C8 C7 C6 121.3(6) . .
C8 C7 H7 119.4 . .
C6 C7 H7 119.4 . .
C9 C8 C7 117.2(7) . .
C9 C8 H8 121.4 . .
C7 C8 H8 121.4 . .
C10 C9 C8 121.0(7) . .
C10 C9 H9 119.5 . .
C8 C9 H9 119.5 . .
C9 C10 N2 122.6(6) . .
C9 C10 H10 118.7 . .
N2 C10 H10 118.7 . .
C131 C121 C171 120.0 . .
C131 C121 C111 116(3) . .
C171 C121 C111 124(3) . .
C121 C131 C141 120.0 . .
C121 C131 H131 120.0 . .
C141 C131 H131 120.0 . .
C131 C141 C151 120.0 . .
C131 C141 H141 120.0 . .
C151 C141 H141 120.0 . .
C161 C151 C141 120.0 . .
C161 C151 S1 118.3(11) . .
C141 C151 S1 121.7(11) . .
C151 C161 C171 120.0 . .
C151 C161 H161 120.0 . .
C171 C161 H161 120.0 . .
C161 C171 C121 120.0 . .
C161 C171 H171 120.0 . .
C121 C171 H171 120.0 . .
C122 C112 H11D 109.5 . .
C122 C112 H11E 109.5 . .
H11D C112 H11E 109.5 . .
C122 C112 H11F 109.5 . .
H11D C112 H11F 109.5 . .
H11E C112 H11F 109.5 . .
C132 C122 C172 120.0 . .
C132 C122 C112 119.0(17) . .
C172 C122 C112 120.7(18) . .
C122 C132 C142 120.0 . .
C122 C132 H132 120.0 . .
C142 C132 H132 120.0 . .
C152 C142 C132 120.0 . .
C152 C142 H142 120.0 . .
C132 C142 H142 120.0 . .
C162 C152 C142 120.0 . .
C162 C152 S1 122.1(8) . .
C142 C152 S1 117.9(8) . .
C172 C162 C152 120.0 . .
C172 C162 H162 120.0 . .
C152 C162 H162 120.0 . .
C162 C172 C122 120.0 . .
C162 C172 H172 120.0 . .
C122 C172 H172 120.0 . .
N3 C18 C20 111.7(5) . .
N3 C18 C19 113.3(5) . .
C20 C18 C19 107.3(5) . .
N3 C18 H18 108.1 . .
C20 C18 H18 108.1 . .
C19 C18 H18 108.1 . .
O6 C19 O5 125.8(6) . .
O6 C19 C18 120.8(6) . .
O5 C19 C18 113.3(5) . .
C18 C20 S2 116.6(4) . .
C18 C20 H20A 108.2 . .
S2 C20 H20A 108.2 . .
C18 C20 H20B 108.2 . .
S2 C20 H20B 108.2 . .
H20A C20 H20B 107.3 . .
C22 C21 S2 113.2(5) . .
C22 C21 H21A 108.9 . .
S2 C21 H21A 108.9 . .
C22 C21 H21B 108.9 . .
S2 C21 H21B 108.9 . .
H21A C21 H21B 107.8 . .
O2 C22 O1 123.6(7) . .
O2 C22 C21 119.5(6) . .
O1 C22 C21 116.9(7) . .
C1 N1 C5 119.2(7) . .
C1 N1 Zn1 125.4(5) . .
C5 N1 Zn1 114.9(5) . .
C6 N2 C10 118.1(5) . .
C6 N2 Zn1 118.3(4) . .
C10 N2 Zn1 123.5(4) . .
C18 N3 S1 119.9(6) . .
C18 N3 H3A 120.1 . .
S1 N3 H3A 120.1 . .
C22 O1 Zn1 122.7(5) . .
C19 O5 Zn1 116.6(4) . 2_656
Zn1 O1W H101 110.5 . .
Zn1 O1W H102 109.8 . .
H101 O1W H102 110.5 . .
H201 O2W H202 111.1 . .

loop_
_geom_bond_atom_site_label_1
_geom_bond_atom_site_label_2
_geom_bond_distance
_geom_bond_site_symmetry_2
Zn1 O5 1.967(5) 2_656
Zn1 O1 2.036(5) .
Zn1 O1W 2.037(5) .
Zn1 N2 2.078(5) .
Zn1 N1 2.153(6) .
S1 O3 1.421(7) .
S1 O4 1.434(7) .
S1 N3 1.581(5) .
S1 C152 1.798(10) .
S1 C151 1.827(17) .
S2 C20 1.785(6) .
S2 C21 1.811(8) .
C1 N1 1.346(9) .
C1 C2 1.384(12) .
C1 H1 0.9300 .
C2 C3 1.381(14) .
C2 H2 0.9300 .
C3 C4 1.378(12) .
C3 H3 0.9300 .
C4 C5 1.384(9) .
C4 H4 0.9300 .
C5 N1 1.359(8) .
C5 C6 1.464(10) .
C6 N2 1.343(7) .
C6 C7 1.402(9) .
C7 C8 1.364(11) .
C7 H7 0.9300 .
C8 C9 1.358(10) .
C8 H8 0.9300 .
C9 C10 1.352(9) .
C9 H9 0.9300 .
C10 N2 1.352(8) .
C10 H10 0.9300 .
C111 C121 1.46(3) .
C111 H11A 0.9600 .
C111 H11B 0.9600 .
C111 H11C 0.9600 .
C121 C131 1.3900 .
C121 C171 1.3900 .
C131 C141 1.3900 .
C131 H131 0.9300 .
C141 C151 1.3900 .
C141 H141 0.9300 .
C151 C161 1.3900 .
C161 C171 1.3900 .
C161 H161 0.9300 .
C171 H171 0.9300 .
C112 C122 1.52(3) .
C112 H11D 0.9600 .
C112 H11E 0.9600 .
C112 H11F 0.9600 .
C122 C132 1.3900 .
C122 C172 1.3900 .
C132 C142 1.3900 .
C132 H132 0.9300 .
C142 C152 1.3900 .
C142 H142 0.9300 .
C152 C162 1.3900 .
C162 C172 1.3900 .
C162 H162 0.9300 .
C172 H172 0.9300 .
C18 N3 1.446(8) .
C18 C20 1.523(8) .
C18 C19 1.552(8) .
C18 H18 0.9800 .
C19 O6 1.227(7) .
C19 O5 1.264(8) .
C20 H20A 0.9700 .
C20 H20B 0.9700 .
C21 C22 1.513(10) .
C21 H21A 0.9700 .
C21 H21B 0.9700 .
C22 O2 1.243(8) .
C22 O1 1.262(8) .
N3 H3A 0.8600 .
O5 Zn1 1.967(5) 2_656
O1W H101 0.8514 .
O1W H102 0.8447 .
O2W H201 0.8516 .
O2W H202 0.8510 .

loop_
_geom_hbond_atom_site_label_D
_geom_hbond_atom_site_label_H
_geom_hbond_atom_site_label_A
_geom_hbond_distance_DH
_geom_hbond_distance_HA
_geom_hbond_distance_DA
_geom_hbond_angle_DHA
_geom_hbond_site_symmetry_A
N3 H3A O2W 0.86 1.92 2.735(9) 157.0 1_565
O1W H101 O6 0.85 2.00 2.720(7) 142.3 2_646
O1W H102 O2 0.84 2.03 2.724(7) 138.9 .
O2W H201 O5 0.85 2.03 2.801(7) 150.3 .
O2W H202 O2 0.85 1.93 2.737(7) 158.8 .

loop_
_geom_torsion_atom_site_label_1
_geom_torsion_atom_site_label_2
_geom_torsion_atom_site_label_3
_geom_torsion_atom_site_label_4
_geom_torsion
_geom_torsion_site_symmetry_1
_geom_torsion_site_symmetry_4
N1 C1 C2 C3 -3(2) . .
C1 C2 C3 C4 4(2) . .
C2 C3 C4 C5 -3.8(19) . .
C3 C4 C5 N1 1.8(16) . .
C3 C4 C5 C6 178.7(10) . .
N1 C5 C6 N2 6.3(12) . .
C4 C5 C6 N2 -170.8(9) . .
N1 C5 C6 C7 -171.8(8) . .
C4 C5 C6 C7 11.1(15) . .
N2 C6 C7 C8 2.4(15) . .
C5 C6 C7 C8 -179.5(11) . .
C6 C7 C8 C9 -0.6(17) . .
C7 C8 C9 C10 -1.8(19) . .
C8 C9 C10 N2 2.5(19) . .
C171 C121 C131 C141 0.0 . .
C111 C121 C131 C141 -178(2) . .
C121 C131 C141 C151 0.0 . .
C131 C141 C151 C161 0.0 . .
C131 C141 C151 S1 -179.0(18) . .
O3 S1 C151 C161 40.6(14) . .
O4 S1 C151 C161 171.7(10) . .
N3 S1 C151 C161 -72.5(13) . .
C152 S1 C151 C161 168(8) . .
O3 S1 C151 C141 -140.4(13) . .
O4 S1 C151 C141 -9.3(15) . .
N3 S1 C151 C141 106.5(12) . .
C152 S1 C151 C141 -13(7) . .
C141 C151 C161 C171 0.0 . .
S1 C151 C161 C171 179.0(17) . .
C151 C161 C171 C121 0.0 . .
C131 C121 C171 C161 0.0 . .
C111 C121 C171 C161 178(2) . .
C172 C122 C132 C142 0.0 . .
C112 C122 C132 C142 -173(2) . .
C122 C132 C142 C152 0.0 . .
C132 C142 C152 C162 0.0 . .
C132 C142 C152 S1 178.6(14) . .
O3 S1 C152 C162 46.6(11) . .
O4 S1 C152 C162 174.8(9) . .
N3 S1 C152 C162 -71.5(11) . .
C151 S1 C152 C162 -9(7) . .
O3 S1 C152 C142 -132.0(10) . .
O4 S1 C152 C142 -3.8(12) . .
N3 S1 C152 C142 109.9(10) . .
C151 S1 C152 C142 173(8) . .
C142 C152 C162 C172 0.0 . .
S1 C152 C162 C172 -178.5(14) . .
C152 C162 C172 C122 0.0 . .
C132 C122 C172 C162 0.0 . .
C112 C122 C172 C162 173(2) . .
N3 C18 C19 O6 -28.5(8) . .
C20 C18 C19 O6 95.3(7) . .
N3 C18 C19 O5 154.7(6) . .
C20 C18 C19 O5 -81.5(7) . .
N3 C18 C20 S2 -59.6(6) . .
C19 C18 C20 S2 175.6(5) . .
C21 S2 C20 C18 -77.6(5) . .
C20 S2 C21 C22 -82.1(5) . .
S2 C21 C22 O2 103.7(7) . .
S2 C21 C22 O1 -76.9(7) . .
C2 C1 N1 C5 0.7(16) . .
C2 C1 N1 Zn1 -170.7(9) . .
C4 C5 N1 C1 -0.2(14) . .
C6 C5 N1 C1 -177.3(9) . .
C4 C5 N1 Zn1 172.1(8) . .
C6 C5 N1 Zn1 -5.0(10) . .
O5 Zn1 N1 C1 15.8(9) 2_656 .
O1 Zn1 N1 C1 121.4(9) . .
O1W Zn1 N1 C1 -83.2(9) . .
N2 Zn1 N1 C1 173.8(9) . .
O5 Zn1 N1 C5 -156.0(6) 2_656 .
O1 Zn1 N1 C5 -50.4(10) . .
O1W Zn1 N1 C5 105.1(6) . .
N2 Zn1 N1 C5 2.1(6) . .
C7 C6 N2 C10 -1.8(13) . .
C5 C6 N2 C10 180.0(9) . .
C7 C6 N2 Zn1 173.6(7) . .
C5 C6 N2 Zn1 -4.6(11) . .
C9 C10 N2 C6 -0.6(16) . .
C9 C10 N2 Zn1 -175.8(9) . .
O5 Zn1 N2 C6 61.0(10) 2_656 .
O1 Zn1 N2 C6 165.2(7) . .
O1W Zn1 N2 C6 -101.0(7) . .
N1 Zn1 N2 C6 1.5(6) . .
O5 Zn1 N2 C10 -123.8(8) 2_656 .
O1 Zn1 N2 C10 -19.6(8) . .
O1W Zn1 N2 C10 74.2(8) . .
N1 Zn1 N2 C10 176.7(9) . .
C20 C18 N3 S1 144.2(4) . .
C19 C18 N3 S1 -94.5(5) . .
O3 S1 N3 C18 178.0(5) . .
O4 S1 N3 C18 48.2(5) . .
C152 S1 N3 C18 -62.6(7) . .
C151 S1 N3 C18 -71.8(10) . .
O2 C22 O1 Zn1 -14.1(10) . .
C21 C22 O1 Zn1 166.6(5) . .
O5 Zn1 O1 C22 -55.7(6) 2_656 .
O1W Zn1 O1 C22 43.3(6) . .
N2 Zn1 O1 C22 149.3(6) . .
N1 Zn1 O1 C22 -160.3(6) . .
O6 C19 O5 Zn1 -3.6(9) . 2_656
C18 C19 O5 Zn1 172.9(4) . 2_656
